data_4061232
loop_
_publ_author_name
'Darensbourg, Donald J.'
'Ganguly, Poulomi'
'Billodeaux, Damon R.'

_publ_section_title
;
 Structural Characterization of Several (CO)3(dppp)MnX Derivatives,
 dppp = 1,3-Bis(diphenylphosphino)propane and X = H, OTs, OC2H5, Cl,
 Br, or N3. An Assessment of Their Efficacy for Catalyzing the Coupling
 of Carbon Dioxide and Epoxides
;
_journal_coden_ASTM ORGND7
_journal_issue 25
_journal_name_full Organometallics
_journal_page_first 6025
_journal_page_last 6030
_journal_paper_doi 10.1021/om049352v
_journal_volume 23
_journal_year 2004
_chemical_formula_sum 'C32 H31 Mn O4 P2'
_chemical_formula_weight 596.45
_space_group_IT_number 2
_symmetry_cell_setting triclinic
_symmetry_space_group_name_Hall '-P 1'
_symmetry_space_group_name_H-M 'P -1'
_cell_angle_alpha 94.634(8)
_cell_angle_beta 93.541(9)
_cell_angle_gamma 91.340(9)
_cell_formula_units_Z 2
_cell_length_a 7.921(4)
_cell_length_b 10.031(5)
_cell_length_c 18.271(9)
_cell_measurement_temperature 273(2)
_cell_volume 1443.7(12)
_diffrn_ambient_temperature 273(2)
_exptl_crystal_density_diffrn 1.372
_cod_depositor_comments
;
The following automatic conversions were performed:
'_symmetry_cell_setting' value 'Triclinic' changed to 'triclinic'
according to '/home/saulius/struct/CIF-dictionaries/cif_core.dic'
dictionary named 'cif_core.dic' version 2.4.1 from 2010-06-29.

Automatic conversion script
Id: cif_fix_enum 1527 2010-12-29 10:47:43Z saulius 
;
_cod_database_code 4061232

loop_
_symmetry_equiv_pos_as_xyz
'x, y, z'
'-x, -y, -z'

loop_
_atom_site_label
_atom_site_type_symbol
_atom_site_fract_x
_atom_site_fract_y
_atom_site_fract_z
_atom_site_U_iso_or_equiv
_atom_site_adp_type
_atom_site_occupancy
_atom_site_symmetry_multiplicity
_atom_site_calc_flag
_atom_site_refinement_flags
_atom_site_disorder_assembly
_atom_site_disorder_group
Mn1 Mn 0.56813(10) 0.67712(8) 0.77703(4) 0.0238(3) Uani 1 1 d . . .
P1 P 0.56184(18) 0.54927(14) 0.66456(7) 0.0243(4) Uani 1 1 d . . .
P2 P 0.32404(18) 0.56112(14) 0.80912(7) 0.0234(4) Uani 1 1 d . . .
O1 O 0.8538(5) 0.8456(4) 0.7340(2) 0.0342(10) Uani 1 1 d . . .
O4 O 0.3891(5) 0.7716(4) 0.71698(19) 0.0268(9) Uani 1 1 d . . .
C3 C 0.7204(7) 0.5810(5) 0.8246(3) 0.0255(13) Uani 1 1 d . . .
O3 O 0.8240(5) 0.5230(4) 0.8557(2) 0.0349(10) Uani 1 1 d . . .
C11 C 0.7512(7) 0.1925(5) 0.5812(3) 0.0289(13) Uani 1 1 d . . .
H11 H 0.7735 0.1530 0.5351 0.035 Uiso 1 1 calc R . .
C7 C 0.6531(7) 0.3819(5) 0.6555(3) 0.0246(13) Uani 1 1 d . . .
C4 C 0.3510(7) 0.5153(5) 0.6189(3) 0.0251(13) Uani 1 1 d . . .
H4A H 0.3029 0.5994 0.6068 0.030 Uiso 1 1 calc R . .
H4B H 0.3624 0.4611 0.5731 0.030 Uiso 1 1 calc R . .
C14 C 0.8379(7) 0.6175(6) 0.5825(3) 0.0313(14) Uani 1 1 d . . .
H14 H 0.8940 0.5494 0.6047 0.038 Uiso 1 1 calc R . .
C15 C 0.9246(7) 0.6939(6) 0.5353(3) 0.0338(15) Uani 1 1 d . . .
H15 H 1.0370 0.6776 0.5266 0.041 Uiso 1 1 calc R . .
C18 C 0.5892(7) 0.7439(5) 0.5632(3) 0.0281(14) Uani 1 1 d . . .
H18 H 0.4777 0.7625 0.5725 0.034 Uiso 1 1 calc R . .
C10 C 0.7802(7) 0.1233(6) 0.6428(3) 0.0339(15) Uani 1 1 d . . .
H10 H 0.8261 0.0388 0.6385 0.041 Uiso 1 1 calc R . .
C13 C 0.6709(7) 0.6403(5) 0.5970(3) 0.0243(13) Uani 1 1 d . . .
C5 C 0.2283(7) 0.4432(5) 0.6651(3) 0.0258(13) Uani 1 1 d . . .
H5A H 0.2837 0.3666 0.6840 0.031 Uiso 1 1 calc R . .
H5B H 0.1307 0.4100 0.6337 0.031 Uiso 1 1 calc R . .
C6 C 0.1670(7) 0.5334(5) 0.7306(3) 0.0252(13) Uani 1 1 d . . .
H6A H 0.0654 0.4928 0.7472 0.030 Uiso 1 1 calc R . .
H6B H 0.1373 0.6194 0.7135 0.030 Uiso 1 1 calc R . .
C17 C 0.6759(7) 0.8193(5) 0.5156(3) 0.0298(14) Uani 1 1 d . . .
H17 H 0.6208 0.8874 0.4929 0.036 Uiso 1 1 calc R . .
C16 C 0.8404(8) 0.7943(6) 0.5019(3) 0.0307(14) Uani 1 1 d . . .
H16 H 0.8959 0.8450 0.4698 0.037 Uiso 1 1 calc R . .
C8 C 0.6775(8) 0.3087(6) 0.7174(3) 0.0325(14) Uani 1 1 d . . .
H8 H 0.6510 0.3463 0.7633 0.039 Uiso 1 1 calc R . .
C9 C 0.7410(8) 0.1801(6) 0.7107(3) 0.0385(16) Uani 1 1 d . . .
H9 H 0.7569 0.1325 0.7521 0.046 Uiso 1 1 calc R . .
C12 C 0.6886(7) 0.3208(6) 0.5877(3) 0.0310(14) Uani 1 1 d . . .
H12 H 0.6703 0.3666 0.5458 0.037 Uiso 1 1 calc R . .
O2 O 0.5712(5) 0.8633(4) 0.9125(2) 0.0369(10) Uani 1 1 d . . .
C25 C 0.2033(7) 0.6555(5) 0.8773(3) 0.0241(13) Uani 1 1 d . . .
C30 C 0.1376(7) 0.7779(5) 0.8596(3) 0.0263(13) Uani 1 1 d . . .
H30 H 0.1595 0.8111 0.8150 0.032 Uiso 1 1 calc R . .
C26 C 0.1700(7) 0.6101(5) 0.9454(3) 0.0245(13) Uani 1 1 d . . .
H26 H 0.2118 0.5286 0.9580 0.029 Uiso 1 1 calc R . .
C19 C 0.3383(7) 0.3972(6) 0.8449(3) 0.0267(13) Uani 1 1 d . . .
C28 C 0.0088(7) 0.8043(6) 0.9754(3) 0.0306(14) Uani 1 1 d . . .
H28 H -0.0567 0.8538 1.0075 0.037 Uiso 1 1 calc R . .
C1 C 0.7425(8) 0.7811(6) 0.7480(3) 0.0278(14) Uani 1 1 d . . .
C27 C 0.0751(7) 0.6850(6) 0.9949(3) 0.0311(14) Uani 1 1 d . . .
H27 H 0.0566 0.6548 1.0406 0.037 Uiso 1 1 calc R . .
C24 C 0.2205(8) 0.2921(5) 0.8229(3) 0.0308(14) Uani 1 1 d . . .
H24 H 0.1328 0.3056 0.7883 0.037 Uiso 1 1 calc R . .
C2 C 0.5619(7) 0.7919(6) 0.8600(3) 0.0262(13) Uani 1 1 d . . .
C22 C 0.3611(8) 0.1475(6) 0.9044(3) 0.0365(15) Uani 1 1 d . . .
H22 H 0.3695 0.0646 0.9235 0.044 Uiso 1 1 calc R . .
C31 C 0.4103(7) 0.9091(6) 0.7133(3) 0.0295(14) Uani 1 1 d . . .
H31A H 0.5157 0.9280 0.6914 0.035 Uiso 1 1 calc R . .
H31B H 0.4159 0.9536 0.7626 0.035 Uiso 1 1 calc R . .
C29 C 0.0400(7) 0.8499(6) 0.9082(3) 0.0315(14) Uani 1 1 d . . .
H29 H -0.0052 0.9301 0.8953 0.038 Uiso 1 1 calc R . .
C20 C 0.4660(7) 0.3731(6) 0.8984(3) 0.0300(14) Uani 1 1 d . . .
H20 H 0.5454 0.4405 0.9145 0.036 Uiso 1 1 calc R . .
C32 C 0.2625(8) 0.9630(6) 0.6673(3) 0.0360(15) Uani 1 1 d . . .
H32A H 0.2586 0.9203 0.6182 0.054 Uiso 1 1 calc R . .
H32B H 0.2781 1.0579 0.6656 0.054 Uiso 1 1 calc R . .
H32C H 0.1583 0.9446 0.6892 0.054 Uiso 1 1 calc R . .
C21 C 0.4757(8) 0.2491(6) 0.9279(3) 0.0362(15) Uani 1 1 d . . .
H21 H 0.5604 0.2353 0.9638 0.043 Uiso 1 1 calc R . .
C23 C 0.2327(8) 0.1690(6) 0.8519(3) 0.0359(15) Uani 1 1 d . . .
H23 H 0.1545 0.1005 0.8360 0.043 Uiso 1 1 calc R . .

loop_
_atom_site_aniso_label
_atom_site_aniso_U_11
_atom_site_aniso_U_22
_atom_site_aniso_U_33
_atom_site_aniso_U_23
_atom_site_aniso_U_13
_atom_site_aniso_U_12
Mn1 0.0243(5) 0.0293(5) 0.0184(5) 0.0076(4) -0.0026(4) 0.0026(4)
P1 0.0248(9) 0.0311(9) 0.0180(7) 0.0078(6) -0.0006(6) 0.0038(6)
P2 0.0245(9) 0.0274(8) 0.0185(8) 0.0056(6) -0.0021(6) 0.0025(6)
O1 0.029(2) 0.041(3) 0.032(2) 0.0125(19) -0.0039(19) -0.003(2)
O4 0.031(2) 0.028(2) 0.022(2) 0.0085(16) -0.0031(17) 0.0059(17)
C3 0.027(3) 0.027(3) 0.024(3) 0.007(3) 0.006(3) 0.001(3)
O3 0.030(2) 0.038(2) 0.037(2) 0.015(2) -0.0090(19) 0.0011(19)
C11 0.033(4) 0.026(3) 0.028(3) 0.002(2) 0.010(3) 0.004(3)
C7 0.018(3) 0.032(3) 0.024(3) 0.008(2) -0.003(2) -0.001(2)
C4 0.028(3) 0.029(3) 0.018(3) 0.005(2) -0.006(2) 0.004(2)
C14 0.030(4) 0.037(4) 0.027(3) 0.011(3) -0.007(3) 0.006(3)
C15 0.024(3) 0.049(4) 0.027(3) 0.007(3) -0.007(3) -0.003(3)
C18 0.024(3) 0.033(3) 0.026(3) 0.002(3) -0.005(3) 0.006(3)
C10 0.035(4) 0.024(3) 0.045(4) 0.011(3) 0.003(3) 0.005(3)
C13 0.024(3) 0.027(3) 0.021(3) 0.003(2) -0.004(2) 0.003(2)
C5 0.027(3) 0.028(3) 0.022(3) 0.002(2) -0.003(2) 0.004(2)
C6 0.025(3) 0.030(3) 0.022(3) 0.008(2) 0.000(2) 0.004(2)
C17 0.038(4) 0.026(3) 0.027(3) 0.009(3) 0.001(3) 0.003(3)
C16 0.037(4) 0.032(3) 0.025(3) 0.009(3) 0.006(3) -0.004(3)
C8 0.049(4) 0.029(3) 0.020(3) 0.005(2) 0.002(3) 0.004(3)
C9 0.053(4) 0.033(4) 0.031(4) 0.011(3) 0.002(3) 0.003(3)
C12 0.025(3) 0.045(4) 0.024(3) 0.011(3) -0.001(2) 0.004(3)
O2 0.040(3) 0.040(3) 0.029(2) 0.001(2) -0.0061(19) 0.005(2)
C25 0.018(3) 0.028(3) 0.026(3) 0.004(2) -0.002(2) 0.000(2)
C30 0.029(3) 0.025(3) 0.025(3) 0.001(2) 0.001(2) -0.004(2)
C26 0.023(3) 0.028(3) 0.023(3) 0.006(2) -0.003(2) -0.001(2)
C19 0.026(3) 0.035(3) 0.020(3) 0.009(2) 0.003(2) 0.004(3)
C28 0.027(3) 0.032(3) 0.033(3) 0.000(3) 0.003(3) 0.000(3)
C1 0.039(4) 0.027(3) 0.016(3) 0.002(2) -0.008(3) 0.011(3)
C27 0.031(4) 0.041(4) 0.022(3) 0.006(3) 0.005(3) -0.002(3)
C24 0.040(4) 0.031(3) 0.022(3) 0.006(3) 0.002(3) 0.000(3)
C2 0.020(3) 0.028(3) 0.033(4) 0.015(3) 0.000(3) 0.002(2)
C22 0.047(4) 0.031(4) 0.034(4) 0.013(3) 0.011(3) 0.010(3)
C31 0.030(3) 0.036(4) 0.024(3) 0.006(3) 0.001(3) 0.005(3)
C29 0.035(4) 0.031(3) 0.029(3) 0.007(3) -0.001(3) 0.004(3)
C20 0.026(3) 0.038(4) 0.028(3) 0.015(3) 0.000(3) -0.004(3)
C32 0.040(4) 0.040(4) 0.029(3) 0.015(3) -0.002(3) 0.003(3)
C21 0.034(4) 0.044(4) 0.034(4) 0.021(3) 0.003(3) 0.007(3)
C23 0.056(4) 0.026(3) 0.027(3) 0.004(3) 0.008(3) 0.002(3)

loop_
_geom_bond_atom_site_label_1
_geom_bond_atom_site_label_2
_geom_bond_distance
_geom_bond_site_symmetry_2
_geom_bond_publ_flag
Mn1 C3 1.789(6) . ?
Mn1 C2 1.832(6) . ?
Mn1 C1 1.841(7) . ?
Mn1 O4 2.037(3) . ?
Mn1 P1 2.3299(18) . ?
Mn1 P2 2.3624(19) . ?
P1 C4 1.832(6) . ?
P1 C13 1.838(6) . ?
P1 C7 1.843(5) . ?
P2 C19 1.821(6) . ?
P2 C25 1.834(5) . ?
P2 C6 1.839(5) . ?
O1 C1 1.136(7) . ?
O4 C31 1.394(7) . ?
C3 O3 1.163(6) . ?
C11 C10 1.379(8) . ?
C11 C12 1.389(8) . ?
C7 C12 1.385(8) . ?
C7 C8 1.403(7) . ?
C4 C5 1.533(8) . ?
C14 C13 1.386(8) . ?
C14 C15 1.399(8) . ?
C15 C16 1.383(8) . ?
C18 C17 1.399(8) . ?
C18 C13 1.403(7) . ?
C10 C9 1.379(8) . ?
C5 C6 1.551(7) . ?
C17 C16 1.367(8) . ?
C8 C9 1.395(8) . ?
O2 C2 1.148(7) . ?
C25 C26 1.398(7) . ?
C25 C30 1.399(7) . ?
C30 C29 1.383(7) . ?
C26 C27 1.394(8) . ?
C19 C20 1.402(8) . ?
C19 C24 1.408(8) . ?
C28 C29 1.378(8) . ?
C28 C27 1.382(8) . ?
C24 C23 1.385(8) . ?
C22 C21 1.373(9) . ?
C22 C23 1.387(8) . ?
C31 C32 1.534(8) . ?
C20 C21 1.396(8) . ?
